data_9014760
loop_
_publ_author_name
'Mitolo, D.'
'Pinto, D.'
'Garavelli, A.'
'Bindi, L.'
'Vurro, F.'

_publ_section_title
;
 The role of the minor substitutions in the crystal structure of natural
 challacolloite, KPb2Cl5, and hephaistosite, TiPb2Cl5, from Vulcano
 (Aeolian Archipelago, Italy)
;
_journal_name_full 'Mineralogy and Petrology'
_journal_page_first 121
_journal_page_last 128
_journal_paper_doi 10.1007/s00710-008-0041-2
_journal_volume 96
_journal_year 2009
_chemical_compound_source 'rim of La Fossa Crater, Vulcano, Aeolian Archipelago, Italy'
_chemical_formula_sum 'Br0.13 Cl4.87 K0.94 Pb2 Tl0.06'
_chemical_name_mineral Challacolloite
_space_group_IT_number 14
_symmetry_space_group_name_Hall '-P 2ybc'
_symmetry_space_group_name_H-M 'P 1 21/c 1'
_cell_angle_alpha 90
_cell_angle_beta 90.022
_cell_angle_gamma 90
_cell_length_a 8.8989
_cell_length_b 7.9717
_cell_length_c 12.5624
_cell_formula_units_Z 4
_cell_volume 891.169
_database_code_amcsd 0019022
_exptl_crystal_density_diffrn 4.818
_cod_original_formula_sum '(K.94 Tl.06) Pb2 Cl4.87 Br.13'
_cod_database_code 9014760

loop_
_space_group_symop_operation_xyz
x,y,z
x,1/2-y,1/2+z
-x,1/2+y,1/2-z
-x,-y,-z

loop_
_atom_site_aniso_label
_atom_site_aniso_U_11
_atom_site_aniso_U_22
_atom_site_aniso_U_33
_atom_site_aniso_U_12
_atom_site_aniso_U_13
_atom_site_aniso_U_23
K 0.03755 0.04300 0.04360 0.00680 -0.00400 -0.00802
Tl 0.03755 0.04300 0.04360 0.00680 -0.00400 -0.00802
Pb1 0.02897 0.02749 0.02627 -0.00269 0.00084 0.00165
Pb2 0.01980 0.02600 0.02394 0.00060 0.00030 0.00180
Cl1 0.02069 0.02177 0.02772 -0.00020 0.00023 0.00496
Cl2 0.02757 0.02419 0.02226 0.00027 0.00110 0.00081
Cl3 0.01980 0.03300 0.04750 0.00120 0.00212 0.01600
Br3 0.01980 0.03300 0.04750 0.00120 0.00212 0.01600
Cl4 0.02905 0.02969 0.02644 0.00262 0.00185 -0.00156
Br4 0.02905 0.02969 0.02644 0.00262 0.00185 -0.00156
Cl5 0.04210 0.03043 0.02584 -0.00827 -0.00707 0.00635
Br5 0.04210 0.03043 0.02584 -0.00827 -0.00707 0.00635

loop_
_atom_site_label
_atom_site_fract_x
_atom_site_fract_y
_atom_site_fract_z
_atom_site_occupancy
_atom_site_U_iso_or_equiv
K 0.50925 0.04612 0.16986 0.94000 0.04133
Tl 0.50925 0.04612 0.16986 0.06000 0.04133
Pb1 0.00648 0.00568 0.17407 1.00000 0.02758
Pb2 0.25491 0.43568 0.99355 1.00000 0.02325
Cl1 0.95833 0.16505 0.40145 1.00000 0.02339
Cl2 0.22255 0.04028 0.99909 1.00000 0.02470
Cl3 0.54028 0.17879 0.41868 0.97000 0.03344
Br3 0.54028 0.17879 0.41868 0.03000 0.03344
Cl4 0.23668 0.31119 0.22053 0.97000 0.02839
Br4 0.23668 0.31119 0.22053 0.03000 0.02839
Cl5 0.76887 0.34314 0.18833 0.93000 0.03278
Br5 0.76887 0.34314 0.18833 0.07000 0.03278

loop_
_cod_related_entry_id
_cod_related_entry_database
_cod_related_entry_code
1 AMCSD 0019022
